data_7246506
loop_
_publ_author_name
'Bhoday, Harmeet'
'Kelley, Steven P.'
'Glaser, Rainer'

_publ_section_title
;
 Polar and non-polar stacking of perfectly aligned parallel beloamphiphile
 monolayers (PBAMs) of (PhO, F)-azine. The interplay of non-covalent
 interlayer interactions and unit cell polarity
;
_journal_issue 15
_journal_name_full CrystEngComm
_journal_page_first 2175
_journal_page_last 2180
_journal_paper_doi 10.1039/D3CE00021D
_journal_volume 25
_journal_year 2023
_chemical_formula_moiety 'C22 H19 F N2 O'
_chemical_formula_sum 'C22 H19 F N2 O'
_chemical_formula_weight 346.39
_space_group_crystal_system triclinic
_space_group_IT_number 2
_space_group_name_Hall '-P 1'
_space_group_name_H-M_alt 'P -1'
_atom_sites_solution_hydrogens geom
_atom_sites_solution_primary direct
_atom_sites_solution_secondary difmap
_audit_block_doi 10.5517/ccdc.csd.cc25lhgr
_audit_creation_method SHELXL-2017/1
_audit_update_record
;
2023-01-23 deposited with the CCDC.	2023-03-17 downloaded from the CCDC.
;
_cell_angle_alpha 91.159(3)
_cell_angle_beta 93.956(3)
_cell_angle_gamma 90.147(4)
_cell_formula_units_Z 4
_cell_length_a 6.5322(15)
_cell_length_b 7.3486(17)
_cell_length_c 37.987(9)
_cell_measurement_reflns_used 1241
_cell_measurement_temperature 293(2)
_cell_measurement_theta_max 23.26
_cell_measurement_theta_min 3.23
_cell_volume 1818.7(7)
_computing_cell_refinement 'Bruker SAINT V7.60A (Bruker, 2008)'
_computing_data_collection 'Bruker SMART V5.631 (Bruker, 2002)'
_computing_data_reduction 'Bruker SAINT V7.60A (Bruker, 2008)'
_computing_molecular_graphics 'Olex2 (Dolomanov et al., 2009)'
_computing_publication_material 'Olex2 (Dolomanov et al., 2009)'
_computing_structure_refinement 'SHELXL-2017/1 (Sheldrick, 2017)'
_computing_structure_solution 'SHELXS-97 (Sheldrick, 2008)'
_diffrn_ambient_temperature 293(2)
_diffrn_measured_fraction_theta_full 0.998
_diffrn_measured_fraction_theta_max 0.998
_diffrn_measurement_device_type 'Bruker Smart-Apex CCD area detector'
_diffrn_measurement_method '\w scans'
_diffrn_radiation_type MoK\a
_diffrn_radiation_wavelength 0.71073
_diffrn_reflns_av_R_equivalents 0.0588
_diffrn_reflns_av_unetI/netI 0.0765
_diffrn_reflns_Laue_measured_fraction_full 0.998
_diffrn_reflns_Laue_measured_fraction_max 0.998
_diffrn_reflns_limit_h_max 7
_diffrn_reflns_limit_h_min -7
_diffrn_reflns_limit_k_max 8
_diffrn_reflns_limit_k_min -8
_diffrn_reflns_limit_l_max 45
_diffrn_reflns_limit_l_min -45
_diffrn_reflns_number 17890
_diffrn_reflns_point_group_measured_fraction_full 0.998
_diffrn_reflns_point_group_measured_fraction_max 0.998
_diffrn_reflns_theta_full 24.997
_diffrn_reflns_theta_max 24.997
_diffrn_reflns_theta_min 1.612
_exptl_absorpt_coefficient_mu 0.085
_exptl_absorpt_correction_T_max 0.7449
_exptl_absorpt_correction_T_min 0.5234
_exptl_absorpt_correction_type multi-scan
_exptl_absorpt_process_details '(SADABS; Bruker, 2008)'
_exptl_crystal_colour Colorless
_exptl_crystal_density_diffrn 1.265
_exptl_crystal_density_meas ?
_exptl_crystal_density_method None
_exptl_crystal_description Plate
_exptl_crystal_F_000 728
_exptl_crystal_size_max 0.500
_exptl_crystal_size_mid 0.200
_exptl_crystal_size_min 0.080
_refine_diff_density_max 0.271
_refine_diff_density_min -0.159
_refine_diff_density_rms 0.056
_refine_ls_extinction_method none
_refine_ls_goodness_of_fit_ref 0.920
_refine_ls_hydrogen_treatment constr
_refine_ls_matrix_type full
_refine_ls_number_parameters 473
_refine_ls_number_reflns 6402
_refine_ls_number_restraints 0
_refine_ls_restrained_S_all 0.920
_refine_ls_R_factor_all 0.1554
_refine_ls_R_factor_gt 0.0699
_refine_ls_shift/su_max 0.000
_refine_ls_shift/su_mean 0.000
_refine_ls_structure_factor_coef Fsqd
_refine_ls_weighting_details 'w=1/[\s^2^(Fo^2^)+(0.0911P)^2^] where P=(Fo^2^+2Fc^2^)/3'
_refine_ls_weighting_scheme calc
_refine_ls_wR_factor_gt 0.1589
_refine_ls_wR_factor_ref 0.1995
_reflns_Friedel_coverage 0.000
_reflns_number_gt 2860
_reflns_number_total 6402
_reflns_threshold_expression 'I > 2\s(I)'
_cod_data_source_file d3ce00021d2.cif
_cod_data_source_block Ib
_cod_depositor_comments
;
The following automatic conversions were performed:

data item '_exptl_crystal_density_meas' value 'None' was changed to
'?' -- the value is perceived as not measured.

Automatic conversion script
Id: cif_fix_values 7556 2019-12-06 15:28:31Z antanas 

 Adding full bibliography for 7246504--7246507.cif.
;
_cod_database_code 7246506
_shelx_shelxl_version_number 2017/1
_shelx_space_group_comment
; 
The symmetry employed for this shelxl refinement is uniquely defined 
by the following loop, which should always be used as a source of 
symmetry information in preference to the above space-group names. 
They are only intended as comments. 
;
_shelx_estimated_absorpt_t_min 0.959
_shelx_estimated_absorpt_t_max 0.993

loop_
_space_group_symop_operation_xyz
'x, y, z'
'-x, -y, -z'

loop_
_atom_site_label
_atom_site_type_symbol
_atom_site_fract_x
_atom_site_fract_y
_atom_site_fract_z
_atom_site_U_iso_or_equiv
_atom_site_adp_type
_atom_site_occupancy
_atom_site_site_symmetry_order
_atom_site_calc_flag
_atom_site_refinement_flags_posn
_atom_site_refinement_flags_adp
_atom_site_refinement_flags_occupancy
_atom_site_disorder_assembly
_atom_site_disorder_group
F1 F -0.2878(4) 0.4648(3) 0.01344(5) 0.1049(8) Uani 1 1 d . . . . .
O1 O 0.4324(3) 0.4873(3) 0.36632(6) 0.0632(7) Uani 1 1 d . . . . .
N1 N -0.0068(4) 0.5159(4) 0.17430(7) 0.0568(8) Uani 1 1 d . . . . .
N2 N 0.0979(4) 0.5194(4) 0.20755(7) 0.0566(8) Uani 1 1 d . . . . .
C1 C -0.0010(5) 0.4635(4) 0.11328(8) 0.0459(8) Uani 1 1 d . . . . .
C2 C -0.1907(5) 0.5469(4) 0.10633(9) 0.0556(9) Uani 1 1 d . . . . .
H2 H -0.253928 0.603738 0.124768 0.067 Uiso 1 1 calc R U . . .
C3 C -0.2861(6) 0.5473(5) 0.07318(10) 0.0676(10) Uani 1 1 d . . . . .
H3 H -0.412222 0.604259 0.069076 0.081 Uiso 1 1 calc R U . . .
C4 C -0.1937(6) 0.4631(5) 0.04615(9) 0.0688(11) Uani 1 1 d . . . . .
C5 C -0.0093(6) 0.3780(5) 0.05126(9) 0.0714(11) Uani 1 1 d . . . . .
H5 H 0.050884 0.320519 0.032546 0.086 Uiso 1 1 calc R U . . .
C6 C 0.0867(5) 0.3789(5) 0.08498(9) 0.0615(10) Uani 1 1 d . . . . .
H6 H 0.212869 0.321582 0.088747 0.074 Uiso 1 1 calc R U . . .
C7 C 0.1016(5) 0.4654(4) 0.14911(8) 0.0479(8) Uani 1 1 d . . . . .
C8 C 0.3200(5) 0.4092(5) 0.15442(9) 0.0796(12) Uani 1 1 d . . . . .
H8A H 0.392590 0.444796 0.134509 0.119 Uiso 1 1 calc R U . . .
H8B H 0.327156 0.279494 0.156704 0.119 Uiso 1 1 calc R U . . .
H8C H 0.381315 0.467164 0.175458 0.119 Uiso 1 1 calc R U . . .
C9 C -0.0083(5) 0.4751(4) 0.23305(8) 0.0450(8) Uani 1 1 d . . . . .
C10 C -0.2272(5) 0.4147(5) 0.22850(9) 0.0743(11) Uani 1 1 d . . . . .
H10A H -0.290606 0.464960 0.207320 0.111 Uiso 1 1 calc R U . . .
H10B H -0.298584 0.456165 0.248402 0.111 Uiso 1 1 calc R U . . .
H10C H -0.233246 0.284270 0.226844 0.111 Uiso 1 1 calc R U . . .
C11 C 0.0986(5) 0.4800(4) 0.26834(8) 0.0443(8) Uani 1 1 d . . . . .
C12 C 0.2893(5) 0.5654(4) 0.27444(8) 0.0493(8) Uani 1 1 d . . . . .
H12 H 0.348095 0.620779 0.255771 0.059 Uiso 1 1 calc R U . . .
C13 C 0.3927(5) 0.5700(4) 0.30715(8) 0.0516(9) Uani 1 1 d . . . . .
H13 H 0.518887 0.629037 0.310352 0.062 Uiso 1 1 calc R U . . .
C14 C 0.3112(5) 0.4882(4) 0.33504(8) 0.0496(8) Uani 1 1 d . . . . .
C15 C 0.1233(5) 0.4001(4) 0.33012(9) 0.0582(9) Uani 1 1 d . . . . .
H15 H 0.067822 0.342430 0.348862 0.070 Uiso 1 1 calc R U . . .
C16 C 0.0192(5) 0.3983(4) 0.29734(8) 0.0537(9) Uani 1 1 d . . . . .
H16 H -0.108080 0.340823 0.294437 0.064 Uiso 1 1 calc R U . . .
C17 C 0.3477(5) 0.4884(4) 0.39873(8) 0.0513(8) Uani 1 1 d . . . . .
C18 C 0.1793(5) 0.5899(5) 0.40586(9) 0.0611(10) Uani 1 1 d . . . . .
H18 H 0.107949 0.653988 0.388095 0.073 Uiso 1 1 calc R U . . .
C19 C 0.1173(6) 0.5952(5) 0.43991(10) 0.0678(10) Uani 1 1 d . . . . .
H19 H 0.002841 0.663204 0.445036 0.081 Uiso 1 1 calc R U . . .
C20 C 0.2224(6) 0.5017(5) 0.46623(9) 0.0660(10) Uani 1 1 d . . . . .
H20 H 0.179815 0.505904 0.489098 0.079 Uiso 1 1 calc R U . . .
C21 C 0.3909(6) 0.4019(5) 0.45843(9) 0.0653(10) Uani 1 1 d . . . . .
H21 H 0.463811 0.339030 0.476197 0.078 Uiso 1 1 calc R U . . .
C22 C 0.4531(5) 0.3938(4) 0.42471(8) 0.0574(9) Uani 1 1 d . . . . .
H22 H 0.566414 0.324397 0.419537 0.069 Uiso 1 1 calc R U . . .
F2 F 0.2032(3) -0.0461(3) 0.01528(5) 0.0952(8) Uani 1 1 d . . . . .
O2 O 0.9346(3) -0.0138(3) 0.36711(6) 0.0639(7) Uani 1 1 d . . . . .
N3 N 0.4953(4) -0.0805(4) 0.17513(7) 0.0569(8) Uani 1 1 d . . . . .
N4 N 0.6005(4) -0.0790(4) 0.20834(7) 0.0573(7) Uani 1 1 d . . . . .
C23 C 0.5002(5) -0.0393(4) 0.11428(8) 0.0466(8) Uani 1 1 d . . . . .
C24 C 0.3105(5) -0.1250(4) 0.10731(9) 0.0561(9) Uani 1 1 d . . . . .
H24 H 0.249418 -0.181643 0.125604 0.067 Uiso 1 1 calc R U . . .
C25 C 0.2121(5) -0.1282(5) 0.07446(9) 0.0637(10) Uani 1 1 d . . . . .
H25 H 0.086288 -0.187047 0.070369 0.076 Uiso 1 1 calc R U . . .
C26 C 0.3003(6) -0.0442(5) 0.04785(9) 0.0650(10) Uani 1 1 d . . . . .
C27 C 0.4849(6) 0.0423(5) 0.05277(9) 0.0711(11) Uani 1 1 d . . . . .
H27 H 0.542823 0.099039 0.034159 0.085 Uiso 1 1 calc R U . . .
C28 C 0.5843(5) 0.0437(5) 0.08618(9) 0.0613(10) Uani 1 1 d . . . . .
H28 H 0.710843 0.101861 0.089846 0.074 Uiso 1 1 calc R U . . .
C29 C 0.6044(5) -0.0366(4) 0.14997(8) 0.0478(8) Uani 1 1 d . . . . .
C30 C 0.8253(5) 0.0181(5) 0.15523(9) 0.0776(12) Uani 1 1 d . . . . .
H30A H 0.895028 -0.016532 0.134704 0.116 Uiso 1 1 calc R U . . .
H30B H 0.887564 -0.041751 0.175476 0.116 Uiso 1 1 calc R U . . .
H30C H 0.835083 0.147524 0.158882 0.116 Uiso 1 1 calc R U . . .
C31 C 0.4946(5) -0.0265(4) 0.23401(8) 0.0456(8) Uani 1 1 d . . . . .
C32 C 0.2791(5) 0.0348(5) 0.22913(9) 0.0733(11) Uani 1 1 d . . . . .
H32A H 0.276212 0.164159 0.226098 0.110 Uiso 1 1 calc R U . . .
H32B H 0.207852 0.004748 0.249520 0.110 Uiso 1 1 calc R U . . .
H32C H 0.213567 -0.024724 0.208612 0.110 Uiso 1 1 calc R U . . .
C33 C 0.6015(5) -0.0250(4) 0.26943(8) 0.0432(8) Uani 1 1 d . . . . .
C34 C 0.5222(5) 0.0617(4) 0.29818(8) 0.0528(9) Uani 1 1 d . . . . .
H34 H 0.395410 0.118712 0.295266 0.063 Uiso 1 1 calc R U . . .
C35 C 0.6265(5) 0.0658(4) 0.33102(8) 0.0571(9) Uani 1 1 d . . . . .
H35 H 0.571555 0.126921 0.349840 0.068 Uiso 1 1 calc R U . . .
C36 C 0.8131(5) -0.0215(4) 0.33579(8) 0.0474(8) Uani 1 1 d . . . . .
C37 C 0.8958(5) -0.1075(4) 0.30784(8) 0.0514(8) Uani 1 1 d . . . . .
H37 H 1.021853 -0.165573 0.310991 0.062 Uiso 1 1 calc R U . . .
C38 C 0.7922(5) -0.1080(4) 0.27512(8) 0.0480(8) Uani 1 1 d . . . . .
H38 H 0.850939 -0.165317 0.256246 0.058 Uiso 1 1 calc R U . . .
C39 C 0.8510(5) -0.0069(4) 0.39941(8) 0.0511(8) Uani 1 1 d . . . . .
C40 C 0.6809(5) -0.1080(5) 0.40633(9) 0.0632(10) Uani 1 1 d . . . . .
H40 H 0.610049 -0.175888 0.388476 0.076 Uiso 1 1 calc R U . . .
C41 C 0.6176(6) -0.1064(5) 0.44034(10) 0.0709(11) Uani 1 1 d . . . . .
H41 H 0.502419 -0.173387 0.445306 0.085 Uiso 1 1 calc R U . . .
C42 C 0.7220(5) -0.0076(5) 0.46684(9) 0.0648(10) Uani 1 1 d . . . . .
H42 H 0.679034 -0.008319 0.489669 0.078 Uiso 1 1 calc R U . . .
C43 C 0.8905(6) 0.0921(5) 0.45932(9) 0.0653(10) Uani 1 1 d . . . . .
H43 H 0.961616 0.160218 0.477116 0.078 Uiso 1 1 calc R U . . .
C44 C 0.9551(5) 0.0921(4) 0.42565(9) 0.0582(9) Uani 1 1 d . . . . .
H44 H 1.069851 0.159778 0.420747 0.070 Uiso 1 1 calc R U . . .

loop_
_atom_site_aniso_label
_atom_site_aniso_U_11
_atom_site_aniso_U_22
_atom_site_aniso_U_33
_atom_site_aniso_U_23
_atom_site_aniso_U_13
_atom_site_aniso_U_12
F1 0.110(2) 0.142(2) 0.0594(16) 0.0051(13) -0.0188(14) 0.0054(16)
O1 0.0559(15) 0.0844(18) 0.0490(15) 0.0009(12) 0.0023(12) 0.0036(12)
N1 0.0533(19) 0.071(2) 0.0459(18) 0.0005(14) 0.0025(14) -0.0016(14)
N2 0.0510(19) 0.072(2) 0.0464(18) 0.0022(14) 0.0020(14) -0.0040(14)
C1 0.044(2) 0.043(2) 0.051(2) 0.0007(15) 0.0056(16) -0.0045(15)
C2 0.050(2) 0.058(2) 0.060(2) 0.0036(17) 0.0060(18) 0.0002(17)
C3 0.056(2) 0.073(3) 0.071(3) 0.007(2) -0.009(2) 0.0063(19)
C4 0.072(3) 0.083(3) 0.050(3) 0.004(2) -0.008(2) -0.002(2)
C5 0.077(3) 0.081(3) 0.057(3) -0.0035(19) 0.010(2) 0.007(2)
C6 0.062(2) 0.065(3) 0.057(2) 0.0013(18) 0.0024(19) 0.0111(19)
C7 0.050(2) 0.042(2) 0.052(2) 0.0044(15) 0.0032(17) -0.0044(16)
C8 0.060(3) 0.109(3) 0.070(3) 0.006(2) 0.004(2) 0.022(2)
C9 0.043(2) 0.040(2) 0.051(2) -0.0038(15) 0.0054(16) 0.0031(15)
C10 0.059(3) 0.102(3) 0.061(2) -0.001(2) -0.0004(18) -0.020(2)
C11 0.046(2) 0.0375(19) 0.049(2) -0.0023(14) 0.0044(16) 0.0008(15)
C12 0.054(2) 0.047(2) 0.049(2) 0.0003(15) 0.0091(17) -0.0037(16)
C13 0.050(2) 0.051(2) 0.053(2) -0.0029(16) 0.0021(17) -0.0042(16)
C14 0.058(2) 0.048(2) 0.043(2) 0.0008(15) 0.0034(17) 0.0017(17)
C15 0.063(2) 0.058(2) 0.055(2) 0.0071(16) 0.0087(18) -0.0127(19)
C16 0.050(2) 0.054(2) 0.057(2) 0.0003(16) 0.0049(17) -0.0120(16)
C17 0.059(2) 0.052(2) 0.042(2) -0.0020(16) -0.0021(17) -0.0052(18)
C18 0.068(3) 0.060(2) 0.055(2) 0.0045(17) -0.0010(19) 0.0125(19)
C19 0.068(3) 0.065(3) 0.070(3) -0.007(2) 0.008(2) 0.012(2)
C20 0.070(3) 0.077(3) 0.051(2) -0.0038(19) 0.005(2) -0.007(2)
C21 0.075(3) 0.064(3) 0.053(2) 0.0014(18) -0.015(2) -0.003(2)
C22 0.064(2) 0.056(2) 0.051(2) -0.0033(17) -0.0031(18) 0.0069(18)
F2 0.0950(18) 0.131(2) 0.0560(14) -0.0034(12) -0.0160(12) 0.0001(14)
O2 0.0599(16) 0.0846(19) 0.0463(15) -0.0007(12) -0.0014(12) -0.0037(12)
N3 0.0488(18) 0.073(2) 0.0482(18) 0.0000(14) 0.0005(14) -0.0042(14)
N4 0.0555(19) 0.068(2) 0.0484(18) -0.0003(14) -0.0001(15) 0.0017(14)
C23 0.049(2) 0.048(2) 0.043(2) -0.0015(15) 0.0065(16) 0.0027(16)
C24 0.049(2) 0.061(2) 0.058(2) 0.0015(17) 0.0047(18) -0.0044(18)
C25 0.054(2) 0.073(3) 0.063(3) -0.0022(19) -0.0020(19) -0.0087(19)
C26 0.064(3) 0.082(3) 0.047(2) -0.0043(19) -0.010(2) 0.006(2)
C27 0.082(3) 0.085(3) 0.047(2) 0.0017(18) 0.007(2) -0.006(2)
C28 0.056(2) 0.072(3) 0.055(2) -0.0040(18) 0.0053(18) -0.0109(18)
C29 0.045(2) 0.043(2) 0.056(2) -0.0027(15) 0.0097(17) 0.0017(15)
C30 0.054(3) 0.108(3) 0.071(3) -0.003(2) 0.0052(19) -0.022(2)
C31 0.046(2) 0.040(2) 0.051(2) 0.0065(15) 0.0030(16) -0.0037(15)
C32 0.057(2) 0.099(3) 0.064(2) 0.000(2) 0.0009(19) 0.017(2)
C33 0.044(2) 0.0366(19) 0.049(2) 0.0043(14) 0.0061(16) -0.0017(15)
C34 0.048(2) 0.055(2) 0.056(2) -0.0019(16) 0.0007(17) 0.0085(16)
C35 0.066(3) 0.056(2) 0.049(2) -0.0047(16) 0.0045(18) 0.0096(18)
C36 0.050(2) 0.048(2) 0.044(2) 0.0054(15) -0.0030(16) -0.0047(16)
C37 0.051(2) 0.051(2) 0.052(2) 0.0021(16) 0.0020(17) 0.0068(16)
C38 0.049(2) 0.048(2) 0.048(2) -0.0021(15) 0.0071(16) 0.0005(16)
C39 0.058(2) 0.054(2) 0.041(2) 0.0029(15) -0.0040(17) -0.0020(17)
C40 0.069(3) 0.065(3) 0.054(2) -0.0050(17) -0.0018(19) -0.013(2)
C41 0.069(3) 0.074(3) 0.070(3) 0.008(2) 0.003(2) -0.013(2)
C42 0.068(3) 0.082(3) 0.045(2) 0.0080(18) 0.0055(19) 0.005(2)
C43 0.077(3) 0.065(3) 0.053(2) -0.0037(18) -0.006(2) -0.003(2)
C44 0.057(2) 0.058(2) 0.058(2) 0.0015(17) -0.0064(18) -0.0036(17)

loop_
_atom_type_symbol
_atom_type_description
_atom_type_scat_dispersion_real
_atom_type_scat_dispersion_imag
_atom_type_scat_source
C C 0.0033 0.0016 'International Tables Vol C Tables 4.2.6.8 and 6.1.1.4'
H H 0.0000 0.0000 'International Tables Vol C Tables 4.2.6.8 and 6.1.1.4'
N N 0.0061 0.0033 'International Tables Vol C Tables 4.2.6.8 and 6.1.1.4'
O O 0.0106 0.0060 'International Tables Vol C Tables 4.2.6.8 and 6.1.1.4'
F F 0.0171 0.0103 'International Tables Vol C Tables 4.2.6.8 and 6.1.1.4'

loop_
_geom_angle_atom_site_label_1
_geom_angle_atom_site_label_2
_geom_angle_atom_site_label_3
_geom_angle
_geom_angle_site_symmetry_1
_geom_angle_site_symmetry_3
_geom_angle_publ_flag
C14 O1 C17 121.6(3) . . ?
C7 N1 N2 114.5(3) . . ?
C9 N2 N1 115.4(3) . . ?
C6 C1 C2 117.1(3) . . ?
C6 C1 C7 121.6(3) . . ?
C2 C1 C7 121.4(3) . . ?
C3 C2 C1 121.8(3) . . ?
C3 C2 H2 119.1 . . ?
C1 C2 H2 119.1 . . ?
C4 C3 C2 119.1(4) . . ?
C4 C3 H3 120.5 . . ?
C2 C3 H3 120.5 . . ?
F1 C4 C5 119.2(4) . . ?
F1 C4 C3 118.9(4) . . ?
C5 C4 C3 122.0(3) . . ?
C4 C5 C6 118.5(3) . . ?
C4 C5 H5 120.7 . . ?
C6 C5 H5 120.7 . . ?
C5 C6 C1 121.6(3) . . ?
C5 C6 H6 119.2 . . ?
C1 C6 H6 119.2 . . ?
N1 C7 C1 116.6(3) . . ?
N1 C7 C8 123.5(3) . . ?
C1 C7 C8 119.9(3) . . ?
C7 C8 H8A 109.5 . . ?
C7 C8 H8B 109.5 . . ?
H8A C8 H8B 109.5 . . ?
C7 C8 H8C 109.5 . . ?
H8A C8 H8C 109.5 . . ?
H8B C8 H8C 109.5 . . ?
N2 C9 C11 116.3(3) . . ?
N2 C9 C10 123.8(3) . . ?
C11 C9 C10 119.9(3) . . ?
C9 C10 H10A 109.5 . . ?
C9 C10 H10B 109.5 . . ?
H10A C10 H10B 109.5 . . ?
C9 C10 H10C 109.5 . . ?
H10A C10 H10C 109.5 . . ?
H10B C10 H10C 109.5 . . ?
C16 C11 C12 116.3(3) . . ?
C16 C11 C9 122.6(3) . . ?
C12 C11 C9 121.1(3) . . ?
C13 C12 C11 122.0(3) . . ?
C13 C12 H12 119.0 . . ?
C11 C12 H12 119.0 . . ?
C14 C13 C12 120.4(3) . . ?
C14 C13 H13 119.8 . . ?
C12 C13 H13 119.8 . . ?
C13 C14 O1 116.5(3) . . ?
C13 C14 C15 119.6(3) . . ?
O1 C14 C15 123.7(3) . . ?
C16 C15 C14 119.7(3) . . ?
C16 C15 H15 120.2 . . ?
C14 C15 H15 120.2 . . ?
C15 C16 C11 122.0(3) . . ?
C15 C16 H16 119.0 . . ?
C11 C16 H16 119.0 . . ?
C22 C17 C18 120.9(3) . . ?
C22 C17 O1 115.8(3) . . ?
C18 C17 O1 123.1(3) . . ?
C17 C18 C19 118.8(3) . . ?
C17 C18 H18 120.6 . . ?
C19 C18 H18 120.6 . . ?
C20 C19 C18 120.9(4) . . ?
C20 C19 H19 119.6 . . ?
C18 C19 H19 119.6 . . ?
C21 C20 C19 119.2(3) . . ?
C21 C20 H20 120.4 . . ?
C19 C20 H20 120.4 . . ?
C20 C21 C22 120.6(3) . . ?
C20 C21 H21 119.7 . . ?
C22 C21 H21 119.7 . . ?
C17 C22 C21 119.6(3) . . ?
C17 C22 H22 120.2 . . ?
C21 C22 H22 120.2 . . ?
C39 O2 C36 121.8(3) . . ?
C29 N3 N4 114.5(3) . . ?
C31 N4 N3 115.1(3) . . ?
C28 C23 C24 116.8(3) . . ?
C28 C23 C29 121.9(3) . . ?
C24 C23 C29 121.3(3) . . ?
C25 C24 C23 121.9(3) . . ?
C25 C24 H24 119.0 . . ?
C23 C24 H24 119.0 . . ?
C26 C25 C24 119.0(3) . . ?
C26 C25 H25 120.5 . . ?
C24 C25 H25 120.5 . . ?
F2 C26 C25 119.4(3) . . ?
F2 C26 C27 118.5(4) . . ?
C25 C26 C27 122.2(3) . . ?
C26 C27 C28 118.4(3) . . ?
C26 C27 H27 120.8 . . ?
C28 C27 H27 120.8 . . ?
C23 C28 C27 121.7(3) . . ?
C23 C28 H28 119.1 . . ?
C27 C28 H28 119.1 . . ?
N3 C29 C23 116.3(3) . . ?
N3 C29 C30 123.6(3) . . ?
C23 C29 C30 120.1(3) . . ?
C29 C30 H30A 109.5 . . ?
C29 C30 H30B 109.5 . . ?
H30A C30 H30B 109.5 . . ?
C29 C30 H30C 109.5 . . ?
H30A C30 H30C 109.5 . . ?
H30B C30 H30C 109.5 . . ?
N4 C31 C33 116.3(3) . . ?
N4 C31 C32 123.4(3) . . ?
C33 C31 C32 120.4(3) . . ?
C31 C32 H32A 109.5 . . ?
C31 C32 H32B 109.5 . . ?
H32A C32 H32B 109.5 . . ?
C31 C32 H32C 109.5 . . ?
H32A C32 H32C 109.5 . . ?
H32B C32 H32C 109.5 . . ?
C34 C33 C38 117.0(3) . . ?
C34 C33 C31 122.3(3) . . ?
C38 C33 C31 120.6(3) . . ?
C35 C34 C33 121.7(3) . . ?
C35 C34 H34 119.2 . . ?
C33 C34 H34 119.2 . . ?
C34 C35 C36 119.6(3) . . ?
C34 C35 H35 120.2 . . ?
C36 C35 H35 120.2 . . ?
C37 C36 C35 120.0(3) . . ?
C37 C36 O2 116.3(3) . . ?
C35 C36 O2 123.4(3) . . ?
C36 C37 C38 119.9(3) . . ?
C36 C37 H37 120.1 . . ?
C38 C37 H37 120.1 . . ?
C37 C38 C33 121.8(3) . . ?
C37 C38 H38 119.1 . . ?
C33 C38 H38 119.1 . . ?
C44 C39 O2 116.9(3) . . ?
C44 C39 C40 120.5(3) . . ?
O2 C39 C40 122.3(3) . . ?
C39 C40 C41 118.7(3) . . ?
C39 C40 H40 120.6 . . ?
C41 C40 H40 120.6 . . ?
C42 C41 C40 121.0(4) . . ?
C42 C41 H41 119.5 . . ?
C40 C41 H41 119.5 . . ?
C43 C42 C41 119.3(3) . . ?
C43 C42 H42 120.4 . . ?
C41 C42 H42 120.4 . . ?
C42 C43 C44 120.4(3) . . ?
C42 C43 H43 119.8 . . ?
C44 C43 H43 119.8 . . ?
C39 C44 C43 120.1(3) . . ?
C39 C44 H44 120.0 . . ?
C43 C44 H44 120.0 . . ?

loop_
_geom_bond_atom_site_label_1
_geom_bond_atom_site_label_2
_geom_bond_distance
_geom_bond_site_symmetry_2
_geom_bond_publ_flag
F1 C4 1.348(4) . ?
O1 C14 1.382(3) . ?
O1 C17 1.384(4) . ?
N1 C7 1.279(4) . ?
N1 N2 1.394(3) . ?
N2 C9 1.277(4) . ?
C1 C6 1.389(4) . ?
C1 C2 1.395(4) . ?
C1 C7 1.475(4) . ?
C2 C3 1.366(4) . ?
C2 H2 0.9300 . ?
C3 C4 1.365(5) . ?
C3 H3 0.9300 . ?
C4 C5 1.363(5) . ?
C5 C6 1.387(4) . ?
C5 H5 0.9300 . ?
C6 H6 0.9300 . ?
C7 C8 1.488(4) . ?
C8 H8A 0.9600 . ?
C8 H8B 0.9600 . ?
C8 H8C 0.9600 . ?
C9 C11 1.468(4) . ?
C9 C10 1.494(4) . ?
C10 H10A 0.9600 . ?
C10 H10B 0.9600 . ?
C10 H10C 0.9600 . ?
C11 C16 1.395(4) . ?
C11 C12 1.396(4) . ?
C12 C13 1.372(4) . ?
C12 H12 0.9300 . ?
C13 C14 1.367(4) . ?
C13 H13 0.9300 . ?
C14 C15 1.386(4) . ?
C15 C16 1.377(4) . ?
C15 H15 0.9300 . ?
C16 H16 0.9300 . ?
C17 C22 1.367(4) . ?
C17 C18 1.370(4) . ?
C18 C19 1.382(4) . ?
C18 H18 0.9300 . ?
C19 C20 1.371(5) . ?
C19 H19 0.9300 . ?
C20 C21 1.370(5) . ?
C20 H20 0.9300 . ?
C21 C22 1.371(4) . ?
C21 H21 0.9300 . ?
C22 H22 0.9300 . ?
F2 C26 1.351(3) . ?
O2 C39 1.377(4) . ?
O2 C36 1.384(3) . ?
N3 C29 1.277(4) . ?
N3 N4 1.394(3) . ?
N4 C31 1.288(4) . ?
C23 C28 1.385(4) . ?
C23 C24 1.395(4) . ?
C23 C29 1.474(4) . ?
C24 C25 1.363(4) . ?
C24 H24 0.9300 . ?
C25 C26 1.356(5) . ?
C25 H25 0.9300 . ?
C26 C27 1.361(5) . ?
C27 C28 1.385(4) . ?
C27 H27 0.9300 . ?
C28 H28 0.9300 . ?
C29 C30 1.496(4) . ?
C30 H30A 0.9600 . ?
C30 H30B 0.9600 . ?
C30 H30C 0.9600 . ?
C31 C33 1.473(4) . ?
C31 C32 1.479(4) . ?
C32 H32A 0.9600 . ?
C32 H32B 0.9600 . ?
C32 H32C 0.9600 . ?
C33 C34 1.385(4) . ?
C33 C38 1.394(4) . ?
C34 C35 1.379(4) . ?
C34 H34 0.9300 . ?
C35 C36 1.381(4) . ?
C35 H35 0.9300 . ?
C36 C37 1.368(4) . ?
C37 C38 1.373(4) . ?
C37 H37 0.9300 . ?
C38 H38 0.9300 . ?
C39 C44 1.364(4) . ?
C39 C40 1.378(4) . ?
C40 C41 1.384(4) . ?
C40 H40 0.9300 . ?
C41 C42 1.371(4) . ?
C41 H41 0.9300 . ?
C42 C43 1.370(5) . ?
C42 H42 0.9300 . ?
C43 C44 1.374(4) . ?
C43 H43 0.9300 . ?
C44 H44 0.9300 . ?

loop_
_geom_hbond_atom_site_label_D
_geom_hbond_atom_site_label_H
_geom_hbond_atom_site_label_A
_geom_hbond_distance_DH
_geom_hbond_distance_HA
_geom_hbond_distance_DA
_geom_hbond_angle_DHA
_geom_hbond_site_symmetry_A
_geom_hbond_publ_flag
C8 H8C N2 0.96 2.31 2.679(4) 101.7 . yes
C10 H10A N1 0.96 2.34 2.708(4) 101.8 . yes
C30 H30B N4 0.96 2.34 2.683(4) 100.1 . yes
C32 H32C N3 0.96 2.34 2.694(4) 101.0 . yes
C27 H27 F2 0.93 2.61 3.401(4) 142.6 2_655 yes

loop_
_geom_torsion_atom_site_label_1
_geom_torsion_atom_site_label_2
_geom_torsion_atom_site_label_3
_geom_torsion_atom_site_label_4
_geom_torsion
_geom_torsion_site_symmetry_1
_geom_torsion_site_symmetry_2
_geom_torsion_site_symmetry_3
_geom_torsion_site_symmetry_4
_geom_torsion_publ_flag
C7 N1 N2 C9 -145.0(3) . . . . ?
C6 C1 C2 C3 -0.5(5) . . . . ?
C7 C1 C2 C3 179.4(3) . . . . ?
C1 C2 C3 C4 0.3(5) . . . . ?
C2 C3 C4 F1 -179.6(3) . . . . ?
C2 C3 C4 C5 0.2(6) . . . . ?
F1 C4 C5 C6 179.3(3) . . . . ?
C3 C4 C5 C6 -0.5(6) . . . . ?
C4 C5 C6 C1 0.2(5) . . . . ?
C2 C1 C6 C5 0.3(5) . . . . ?
C7 C1 C6 C5 -179.7(3) . . . . ?
N2 N1 C7 C1 -178.7(2) . . . . ?
N2 N1 C7 C8 1.7(4) . . . . ?
C6 C1 C7 N1 -167.4(3) . . . . ?
C2 C1 C7 N1 12.7(4) . . . . ?
C6 C1 C7 C8 12.3(4) . . . . ?
C2 C1 C7 C8 -167.6(3) . . . . ?
N1 N2 C9 C11 -179.3(2) . . . . ?
N1 N2 C9 C10 2.7(4) . . . . ?
N2 C9 C11 C16 -165.5(3) . . . . ?
C10 C9 C11 C16 12.6(4) . . . . ?
N2 C9 C11 C12 13.4(4) . . . . ?
C10 C9 C11 C12 -168.5(3) . . . . ?
C16 C11 C12 C13 -0.4(4) . . . . ?
C9 C11 C12 C13 -179.4(3) . . . . ?
C11 C12 C13 C14 0.6(5) . . . . ?
C12 C13 C14 O1 175.2(3) . . . . ?
C12 C13 C14 C15 0.1(5) . . . . ?
C17 O1 C14 C13 150.2(3) . . . . ?
C17 O1 C14 C15 -35.0(4) . . . . ?
C13 C14 C15 C16 -1.1(5) . . . . ?
O1 C14 C15 C16 -175.7(3) . . . . ?
C14 C15 C16 C11 1.3(5) . . . . ?
C12 C11 C16 C15 -0.5(5) . . . . ?
C9 C11 C16 C15 178.4(3) . . . . ?
C14 O1 C17 C22 146.0(3) . . . . ?
C14 O1 C17 C18 -39.6(4) . . . . ?
C22 C17 C18 C19 0.0(5) . . . . ?
O1 C17 C18 C19 -174.1(3) . . . . ?
C17 C18 C19 C20 0.3(5) . . . . ?
C18 C19 C20 C21 0.0(6) . . . . ?
C19 C20 C21 C22 -0.6(5) . . . . ?
C18 C17 C22 C21 -0.6(5) . . . . ?
O1 C17 C22 C21 173.9(3) . . . . ?
C20 C21 C22 C17 1.0(5) . . . . ?
C29 N3 N4 C31 144.6(3) . . . . ?
C28 C23 C24 C25 0.3(5) . . . . ?
C29 C23 C24 C25 179.8(3) . . . . ?
C23 C24 C25 C26 -0.6(5) . . . . ?
C24 C25 C26 F2 -179.7(3) . . . . ?
C24 C25 C26 C27 0.5(6) . . . . ?
F2 C26 C27 C28 -179.9(3) . . . . ?
C25 C26 C27 C28 0.0(6) . . . . ?
C24 C23 C28 C27 0.2(5) . . . . ?
C29 C23 C28 C27 -179.3(3) . . . . ?
C26 C27 C28 C23 -0.3(5) . . . . ?
N4 N3 C29 C23 179.0(2) . . . . ?
N4 N3 C29 C30 -1.8(4) . . . . ?
C28 C23 C29 N3 165.0(3) . . . . ?
C24 C23 C29 N3 -14.5(4) . . . . ?
C28 C23 C29 C30 -14.2(5) . . . . ?
C24 C23 C29 C30 166.3(3) . . . . ?
N3 N4 C31 C33 179.5(2) . . . . ?
N3 N4 C31 C32 -2.2(4) . . . . ?
N4 C31 C33 C34 166.6(3) . . . . ?
C32 C31 C33 C34 -11.7(4) . . . . ?
N4 C31 C33 C38 -11.6(4) . . . . ?
C32 C31 C33 C38 170.1(3) . . . . ?
C38 C33 C34 C35 -0.1(4) . . . . ?
C31 C33 C34 C35 -178.4(3) . . . . ?
C33 C34 C35 C36 -1.3(5) . . . . ?
C34 C35 C36 C37 1.6(5) . . . . ?
C34 C35 C36 O2 175.4(3) . . . . ?
C39 O2 C36 C37 -151.3(3) . . . . ?
C39 O2 C36 C35 34.7(4) . . . . ?
C35 C36 C37 C38 -0.4(5) . . . . ?
O2 C36 C37 C38 -174.7(3) . . . . ?
C36 C37 C38 C33 -1.0(5) . . . . ?
C34 C33 C38 C37 1.3(4) . . . . ?
C31 C33 C38 C37 179.6(3) . . . . ?
C36 O2 C39 C44 -146.0(3) . . . . ?
C36 O2 C39 C40 39.9(4) . . . . ?
C44 C39 C40 C41 0.2(5) . . . . ?
O2 C39 C40 C41 174.1(3) . . . . ?
C39 C40 C41 C42 -0.5(5) . . . . ?
C40 C41 C42 C43 0.6(6) . . . . ?
C41 C42 C43 C44 -0.5(5) . . . . ?
O2 C39 C44 C43 -174.3(3) . . . . ?
C40 C39 C44 C43 -0.1(5) . . . . ?
C42 C43 C44 C39 0.2(5) . . . . ?
